data_7230599
loop_
_publ_author_name
'Solomatina, Anastasia I.'
'Su, Shih-Hao'
'Lukina, Maria M.'
'Dudenkova, Varvara V.'
'Shcheslavskiy, Vladislav I.'
'Wu, Cheng-Ham'
'Chelushkin, Pavel S.'
'Chou, Pi-Tai'
'Koshevoy, Igor O.'
'Tunik, Sergey P.'

_publ_section_title
;
 Water-soluble cyclometalated platinum(ii) and iridium(iii) complexes:
 synthesis, tuning of the photophysical properties, and in vitro and in
 vivo phosphorescence lifetime imaging
;
_journal_issue 31
_journal_name_full 'RSC Advances'
_journal_page_first 17224
_journal_paper_doi 10.1039/C8RA02742K
_journal_volume 8
_journal_year 2018
_chemical_formula_moiety 'C41 H32 N P2 Pt, C F3 O3 S, C H2 Cl2'
_chemical_formula_sum 'C43 H34 Cl2 F3 N O3 P2 Pt S'
_chemical_formula_weight 1029.70
_space_group_crystal_system triclinic
_space_group_IT_number 2
_space_group_name_Hall '-P 1'
_space_group_name_H-M_alt 'P -1'
_symmetry_space_group_name_Hall '-P 1'
_symmetry_space_group_name_H-M 'P -1'
_atom_sites_solution_hydrogens geom
_audit_creation_method SHELXL-2014/7
_audit_update_record
;
2018-03-27 deposited with the CCDC.
2018-04-30 downloaded from the CCDC.
;
_cell_angle_alpha 97.237(5)
_cell_angle_beta 93.441(5)
_cell_angle_gamma 94.101(5)
_cell_formula_units_Z 4
_cell_length_a 9.3598(13)
_cell_length_b 14.568(2)
_cell_length_c 29.931(4)
_cell_measurement_reflns_used 9967
_cell_measurement_temperature 150(2)
_cell_measurement_theta_max 26.89
_cell_measurement_theta_min 2.19
_cell_volume 4028.5(10)
_computing_cell_refinement 'SAINT (Bruker AXS, 2009)'
_computing_data_collection 'APEX2 (Bruker AXS, 2010)'
_computing_data_reduction 'SAINT (Bruker AXS, 2009)'
_computing_molecular_graphics 'Diamond v.4.03 (Brandenburg, 2014)'
_computing_publication_material 'SHELXL-2014 (Sheldrick, 2014)'
_computing_structure_refinement 'SHELXL-2014/7 (Sheldrick, 2014)'
_computing_structure_solution 'SHELXS-2014 (Sheldrick, 2014)'
_diffrn_ambient_temperature 150(2)
_diffrn_detector_area_resol_mean 16
_diffrn_measured_fraction_theta_full 1.000
_diffrn_measured_fraction_theta_max 1.000
_diffrn_measurement_device '62mm x 62mm CCD camera on three-circle goniostat'
_diffrn_measurement_device_type 'Bruker SMART APEX II CCD'
_diffrn_measurement_method '\f scans and \w scans'
_diffrn_radiation_monochromator 'flat graphite crystal'
_diffrn_radiation_type MoK\a
_diffrn_radiation_wavelength 0.71073
_diffrn_reflns_av_R_equivalents 0.0511
_diffrn_reflns_av_unetI/netI 0.0281
_diffrn_reflns_Laue_measured_fraction_full 1.000
_diffrn_reflns_Laue_measured_fraction_max 1.000
_diffrn_reflns_limit_h_max 11
_diffrn_reflns_limit_h_min -11
_diffrn_reflns_limit_k_max 17
_diffrn_reflns_limit_k_min -17
_diffrn_reflns_limit_l_max 36
_diffrn_reflns_limit_l_min -36
_diffrn_reflns_number 128086
_diffrn_reflns_point_group_measured_fraction_full 1.000
_diffrn_reflns_point_group_measured_fraction_max 1.000
_diffrn_reflns_theta_full 25.242
_diffrn_reflns_theta_max 25.999
_diffrn_reflns_theta_min 0.687
_exptl_absorpt_coefficient_mu 3.803
_exptl_absorpt_correction_T_max 0.662
_exptl_absorpt_correction_T_min 0.192
_exptl_absorpt_correction_type multi-scan
_exptl_absorpt_process_details 'SADABS (Sheldrick, 2008)'
_exptl_crystal_colour green
_exptl_crystal_density_diffrn 1.698
_exptl_crystal_description block
_exptl_crystal_F_000 2032
_exptl_crystal_preparation Luminescent
_exptl_crystal_size_max 0.649
_exptl_crystal_size_mid 0.125
_exptl_crystal_size_min 0.118
_refine_diff_density_max 2.787
_refine_diff_density_min -2.689
_refine_diff_density_rms 0.116
_refine_ls_extinction_method none
_refine_ls_goodness_of_fit_ref 1.058
_refine_ls_hydrogen_treatment constr
_refine_ls_matrix_type full
_refine_ls_number_parameters 1034
_refine_ls_number_reflns 15837
_refine_ls_number_restraints 54
_refine_ls_restrained_S_all 1.060
_refine_ls_R_factor_all 0.0425
_refine_ls_R_factor_gt 0.0342
_refine_ls_shift/su_max 0.005
_refine_ls_shift/su_mean 0.000
_refine_ls_structure_factor_coef Fsqd
_refine_ls_weighting_details 'w=1/[\s^2^(Fo^2^)+(0.0214P)^2^+19.8695P] where P=(Fo^2^+2Fc^2^)/3'
_refine_ls_weighting_scheme calc
_refine_ls_wR_factor_gt 0.0728
_refine_ls_wR_factor_ref 0.0758
_reflns_Friedel_coverage 0.000
_reflns_number_gt 13747
_reflns_number_total 15837
_reflns_threshold_expression 'I > 2\s(I)'
_cod_data_source_file c8ra02742k2.cif
_cod_data_source_block Pt1
_cod_original_cell_volume 4028.3(9)
_cod_database_code 7230599
_shelx_shelxl_version_number 2014/7
_shelx_space_group_comment
;
The symmetry employed for this shelxl refinement is uniquely defined
by the following loop, which should always be used as a source of
symmetry information in preference to the above space-group names.
They are only intended as comments.
;
_shelx_estimated_absorpt_t_min 0.192
_shelx_estimated_absorpt_t_max 0.662

loop_
_space_group_symop_operation_xyz
'x, y, z'
'-x, -y, -z'

loop_
_atom_site_label
_atom_site_type_symbol
_atom_site_fract_x
_atom_site_fract_y
_atom_site_fract_z
_atom_site_U_iso_or_equiv
_atom_site_adp_type
_atom_site_occupancy
_atom_site_site_symmetry_order
_atom_site_calc_flag
_atom_site_refinement_flags_posn
_atom_site_refinement_flags_adp
_atom_site_refinement_flags_occupancy
_atom_site_disorder_assembly
_atom_site_disorder_group
C1 C -0.1196(4) 0.0377(3) 0.93456(14) 0.0159(8) Uani 1 1 d . . . . .
C2 C -0.2112(5) -0.0396(3) 0.91681(16) 0.0234(10) Uani 1 1 d . . . . .
H2 H -0.2062 -0.0649 0.8861 0.028 Uiso 1 1 calc R U . . .
C3 C -0.3092(5) -0.0807(3) 0.94252(16) 0.0255(10) Uani 1 1 d . . . . .
H3 H -0.3705 -0.1332 0.9294 0.031 Uiso 1 1 calc R U . . .
C4 C -0.3181(5) -0.0455(4) 0.98721(17) 0.0290(11) Uani 1 1 d . . . . .
H4 H -0.3865 -0.0728 1.0048 0.035 Uiso 1 1 calc R U . . .
C5 C -0.2265(5) 0.0299(3) 1.00613(16) 0.0253(10) Uani 1 1 d . . . . .
H5 H -0.2306 0.0535 1.0370 0.030 Uiso 1 1 calc R U . . .
C6 C -0.1277(5) 0.0716(3) 0.98008(15) 0.0192(9) Uani 1 1 d . . . . .
C7 C -0.0299(5) 0.1530(3) 0.99799(14) 0.0184(9) Uani 1 1 d . . . . .
C8 C -0.0151(5) 0.1922(4) 1.04339(16) 0.0284(11) Uani 1 1 d . . . . .
H8 H -0.0719 0.1668 1.0648 0.034 Uiso 1 1 calc R U . . .
C9 C 0.0818(6) 0.2678(4) 1.05694(17) 0.0327(12) Uani 1 1 d . . . . .
H9 H 0.0917 0.2946 1.0877 0.039 Uiso 1 1 calc R U . . .
C10 C 0.1646(6) 0.3043(4) 1.02576(17) 0.0311(11) Uani 1 1 d . . . . .
H10 H 0.2319 0.3563 1.0346 0.037 Uiso 1 1 calc R U . . .
C11 C 0.1469(5) 0.2632(3) 0.98140(16) 0.0276(11) Uani 1 1 d . . . . .
H11 H 0.2035 0.2882 0.9598 0.033 Uiso 1 1 calc R U . . .
C12 C 0.0988(5) 0.3280(3) 0.86532(15) 0.0194(9) Uani 1 1 d . . . . .
C13 C -0.0308(5) 0.3293(3) 0.83960(16) 0.0236(10) Uani 1 1 d . . . . .
H13 H -0.0728 0.2737 0.8223 0.028 Uiso 1 1 calc R U . . .
C14 C -0.0988(5) 0.4104(3) 0.83897(18) 0.0284(11) Uani 1 1 d . . . . .
H14 H -0.1869 0.4104 0.8215 0.034 Uiso 1 1 calc R U . . .
C15 C -0.0379(5) 0.4914(4) 0.8639(2) 0.0353(13) Uani 1 1 d . . . . .
H15 H -0.0851 0.5470 0.8639 0.042 Uiso 1 1 calc R U . . .
C16 C 0.0914(6) 0.4921(4) 0.8890(2) 0.0410(14) Uani 1 1 d . . . . .
H16 H 0.1338 0.5484 0.9054 0.049 Uiso 1 1 calc R U . . .
C17 C 0.1591(5) 0.4106(3) 0.89012(19) 0.0316(12) Uani 1 1 d . . . . .
H17 H 0.2469 0.4111 0.9079 0.038 Uiso 1 1 calc R U . . .
C18 C 0.3579(4) 0.2330(3) 0.88738(14) 0.0174(9) Uani 1 1 d . . . . .
C19 C 0.4112(5) 0.1669(3) 0.91248(14) 0.0204(9) Uani 1 1 d . . . . .
H19 H 0.3484 0.1177 0.9199 0.024 Uiso 1 1 calc R U . . .
C20 C 0.5560(5) 0.1729(3) 0.92662(16) 0.0254(10) Uani 1 1 d . . . . .
H20 H 0.5923 0.1272 0.9433 0.031 Uiso 1 1 calc R U . . .
C21 C 0.6474(5) 0.2450(3) 0.91661(16) 0.0263(11) Uani 1 1 d . . . . .
H21 H 0.7461 0.2493 0.9268 0.032 Uiso 1 1 calc R U . . .
C22 C 0.5956(5) 0.3112(3) 0.89166(17) 0.0273(11) Uani 1 1 d . . . . .
H22 H 0.6587 0.3607 0.8848 0.033 Uiso 1 1 calc R U . . .
C23 C 0.4508(5) 0.3049(3) 0.87660(16) 0.0245(10) Uani 1 1 d . . . . .
H23 H 0.4156 0.3495 0.8590 0.029 Uiso 1 1 calc R U . . .
C24 C 0.1726(4) 0.1669(3) 0.80788(14) 0.0158(8) Uani 1 1 d . . . . .
C25 C 0.2530(5) 0.2104(3) 0.77752(16) 0.0233(10) Uani 1 1 d . . . . .
H25 H 0.3070 0.2680 0.7872 0.028 Uiso 1 1 calc R U . . .
C26 C 0.2536(5) 0.1694(4) 0.73347(16) 0.0276(11) Uani 1 1 d . . . . .
H26 H 0.3094 0.1986 0.7130 0.033 Uiso 1 1 calc R U . . .
C27 C 0.1735(5) 0.0859(3) 0.71870(16) 0.0276(11) Uani 1 1 d . . . . .
H27 H 0.1732 0.0588 0.6881 0.033 Uiso 1 1 calc R U . . .
C28 C 0.0944(5) 0.0423(3) 0.74847(15) 0.0249(10) Uani 1 1 d . . . . .
H28 H 0.0407 -0.0153 0.7385 0.030 Uiso 1 1 calc R U . . .
C29 C 0.0932(4) 0.0828(3) 0.79342(14) 0.0174(9) Uani 1 1 d . . . . .
C30 C 0.0678(5) -0.0832(3) 0.83550(15) 0.0188(9) Uani 1 1 d . . . . .
C31 C -0.0103(5) -0.1692(3) 0.82820(16) 0.0239(10) Uani 1 1 d . . . . .
H31 H -0.1110 -0.1728 0.8210 0.029 Uiso 1 1 calc R U . . .
C32 C 0.0584(6) -0.2498(3) 0.83145(17) 0.0297(11) Uani 1 1 d . . . . .
H32 H 0.0047 -0.3084 0.8259 0.036 Uiso 1 1 calc R U . . .
C33 C 0.2044(6) -0.2454(4) 0.84276(18) 0.0348(12) Uani 1 1 d . . . . .
H33 H 0.2506 -0.3006 0.8455 0.042 Uiso 1 1 calc R U . . .
C34 C 0.2827(6) -0.1602(4) 0.85008(19) 0.0373(13) Uani 1 1 d . . . . .
H34 H 0.3830 -0.1570 0.8578 0.045 Uiso 1 1 calc R U . . .
C35 C 0.2160(5) -0.0795(3) 0.84625(17) 0.0276(11) Uani 1 1 d . . . . .
H35 H 0.2710 -0.0213 0.8509 0.033 Uiso 1 1 calc R U . . .
C36 C -0.1910(4) 0.0088(3) 0.80861(14) 0.0170(9) Uani 1 1 d . . . . .
C37 C -0.2940(5) 0.0648(3) 0.82710(16) 0.0215(9) Uani 1 1 d . . . . .
H37 H -0.2685 0.1079 0.8534 0.026 Uiso 1 1 calc R U . . .
C38 C -0.4327(5) 0.0579(3) 0.80734(17) 0.0267(11) Uani 1 1 d . . . . .
H38 H -0.5019 0.0960 0.8202 0.032 Uiso 1 1 calc R U . . .
C39 C -0.4707(5) -0.0039(4) 0.76905(17) 0.0311(11) Uani 1 1 d . . . . .
H39 H -0.5662 -0.0089 0.7558 0.037 Uiso 1 1 calc R U . . .
C40 C -0.3702(5) -0.0589(3) 0.74985(17) 0.0287(11) Uani 1 1 d . . . . .
H40 H -0.3962 -0.1004 0.7230 0.034 Uiso 1 1 calc R U . . .
C41 C -0.2312(5) -0.0536(3) 0.76965(16) 0.0228(10) Uani 1 1 d . . . . .
H41 H -0.1632 -0.0925 0.7567 0.027 Uiso 1 1 calc R U . . .
C42 C 0.3248(5) 0.4642(4) 0.57487(16) 0.0289(12) Uani 1 1 d . . . . .
C43 C 0.2584(6) 0.5235(4) 0.60468(18) 0.0339(12) Uani 1 1 d . . . . .
H43 H 0.2783 0.5229 0.6361 0.041 Uiso 1 1 calc R U . . .
C44 C 0.1629(7) 0.5847(4) 0.5905(2) 0.0452(15) Uani 1 1 d . . . . .
H44 H 0.1205 0.6258 0.6121 0.054 Uiso 1 1 calc R U . . .
C45 C 0.1298(8) 0.5857(4) 0.5452(2) 0.0573(19) Uani 1 1 d . . . . .
H45 H 0.0630 0.6262 0.5352 0.069 Uiso 1 1 calc R U . . .
C46 C 0.1948(8) 0.5272(5) 0.5148(2) 0.0554(19) Uani 1 1 d . . . . .
H46 H 0.1731 0.5278 0.4834 0.067 Uiso 1 1 calc R U . . .
C47 C 0.2931(6) 0.4660(4) 0.52880(18) 0.0405(14) Uani 1 1 d . . . . .
C48 C 0.3672(6) 0.4041(4) 0.49769(18) 0.0433(16) Uani 1 1 d . . . . .
C49 C 0.3539(8) 0.4010(5) 0.4511(2) 0.060(2) Uani 1 1 d . . . . .
H49 H 0.2905 0.4394 0.4376 0.072 Uiso 1 1 calc R U . . .
C50 C 0.4310(9) 0.3436(6) 0.4247(2) 0.070(3) Uani 1 1 d . . . . .
H50 H 0.4199 0.3406 0.3928 0.085 Uiso 1 1 calc R U . . .
C51 C 0.5249(8) 0.2898(7) 0.4440(2) 0.075(3) Uani 1 1 d . . . . .
H51 H 0.5823 0.2512 0.4258 0.090 Uiso 1 1 calc R U . . .
C52 C 0.5347(7) 0.2929(6) 0.4909(2) 0.068(2) Uani 1 1 d . . . . .
H52 H 0.5992 0.2553 0.5044 0.081 Uiso 1 1 calc R U . . .
C53 C 0.7636(5) 0.2304(4) 0.57794(16) 0.0281(11) Uani 1 1 d . . . . .
C54 C 0.8380(5) 0.3144(4) 0.57307(16) 0.0296(11) Uani 1 1 d . . . . .
H54 H 0.7936 0.3707 0.5796 0.035 Uiso 1 1 calc R U . . .
C55 C 0.9765(6) 0.3168(4) 0.55874(17) 0.0357(13) Uani 1 1 d . . . . .
H55 H 1.0269 0.3743 0.5556 0.043 Uiso 1 1 calc R U . . .
C56 C 1.0398(6) 0.2349(5) 0.5491(2) 0.0453(15) Uani 1 1 d . . . . .
H56 H 1.1344 0.2359 0.5392 0.054 Uiso 1 1 calc R U . . .
C57 C 0.9673(8) 0.1517(5) 0.5538(3) 0.0601(19) Uani 1 1 d . . . . .
H57 H 1.0121 0.0956 0.5470 0.072 Uiso 1 1 calc R U . . .
C58 C 0.8293(7) 0.1488(4) 0.5684(2) 0.0479(16) Uani 1 1 d . . . . .
H58 H 0.7801 0.0910 0.5718 0.057 Uiso 1 1 calc R U . . .
C59 C 0.4958(7) 0.1192(3) 0.5839(2) 0.031(2) Uani 0.634(8) 1 d G . P A 1
C60 C 0.3862(7) 0.1135(4) 0.5500(3) 0.053(3) Uani 0.634(8) 1 d G U P A 1
H60 H 0.3645 0.1673 0.5369 0.064 Uiso 0.634(8) 1 calc R U P A 1
C61 C 0.3083(7) 0.0291(5) 0.5354(3) 0.065(4) Uani 0.634(8) 1 d G U P A 1
H61 H 0.2334 0.0253 0.5122 0.078 Uiso 0.634(8) 1 calc R U P A 1
C62 C 0.3401(7) -0.0496(4) 0.5547(3) 0.062(3) Uani 0.634(8) 1 d G U P A 1
H62 H 0.2869 -0.1073 0.5447 0.074 Uiso 0.634(8) 1 calc R U P A 1
C63 C 0.4497(8) -0.0440(4) 0.5886(2) 0.065(3) Uani 0.634(8) 1 d G . P A 1
H63 H 0.4714 -0.0978 0.6018 0.078 Uiso 0.634(8) 1 calc R U P A 1
C64 C 0.5276(7) 0.0404(4) 0.6032(2) 0.055(3) Uani 0.634(8) 1 d G . P A 1
H64 H 0.6025 0.0443 0.6264 0.065 Uiso 0.634(8) 1 calc R U P A 1
C159 C 0.4496(14) 0.1039(8) 0.5326(3) 0.050(5) Uani 0.366(8) 1 d G U P A 2
H159 H 0.5014 0.1357 0.5121 0.060 Uiso 0.366(8) 1 calc R U P A 2
C160 C 0.4658(14) 0.1353(8) 0.5786(4) 0.031(2) Uani 0.366(8) 1 d G U P A 2
C164 C 0.3900(15) 0.0889(9) 0.6087(3) 0.059(5) Uani 0.366(8) 1 d G U P A 2
H164 H 0.4011 0.1103 0.6401 0.071 Uiso 0.366(8) 1 calc R U P A 2
C161 C 0.2979(14) 0.0110(9) 0.5927(3) 0.073(6) Uani 0.366(8) 1 d G U P A 2
H161 H 0.2461 -0.0208 0.6133 0.087 Uiso 0.366(8) 1 calc R U P A 2
C162 C 0.2817(12) -0.0205(7) 0.5468(3) 0.037(4) Uani 0.366(8) 1 d G U P A 2
H162 H 0.2188 -0.0737 0.5359 0.044 Uiso 0.366(8) 1 calc R U P A 2
C163 C 0.3575(13) 0.0260(8) 0.5167(3) 0.041(4) Uani 0.366(8) 1 d G U P A 2
H163 H 0.3464 0.0045 0.4853 0.050 Uiso 0.366(8) 1 calc R U P A 2
C65 C 0.6285(5) 0.2390(3) 0.66091(16) 0.0247(10) Uani 1 1 d . . . . .
C66 C 0.7155(7) 0.1776(4) 0.6800(2) 0.0408(14) Uani 1 1 d . . . . .
H66 H 0.7604 0.1327 0.6611 0.049 Uiso 1 1 calc R U . . .
C67 C 0.7360(6) 0.1826(4) 0.7263(2) 0.0412(14) Uani 1 1 d . . . . .
H67 H 0.7929 0.1398 0.7392 0.049 Uiso 1 1 calc R U . . .
C68 C 0.6742(5) 0.2493(3) 0.75398(17) 0.0275(11) Uani 1 1 d . . . . .
H68 H 0.6866 0.2511 0.7858 0.033 Uiso 1 1 calc R U . . .
C69 C 0.5944(5) 0.3136(3) 0.73593(15) 0.0224(10) Uani 1 1 d . . . . .
H69 H 0.5555 0.3609 0.7552 0.027 Uiso 1 1 calc R U . . .
C70 C 0.5710(5) 0.3086(3) 0.68910(15) 0.0195(9) Uani 1 1 d . . . . .
C71 C 0.5933(5) 0.5002(3) 0.67973(15) 0.0216(10) Uani 1 1 d . . . . .
C72 C 0.5459(6) 0.5873(3) 0.69183(17) 0.0303(11) Uani 1 1 d . . . . .
H72 H 0.4468 0.5940 0.6953 0.036 Uiso 1 1 calc R U . . .
C73 C 0.6439(7) 0.6646(4) 0.6989(2) 0.0407(14) Uani 1 1 d . . . . .
H73 H 0.6108 0.7241 0.7072 0.049 Uiso 1 1 calc R U . . .
C74 C 0.7876(6) 0.6570(4) 0.6941(2) 0.0444(15) Uani 1 1 d . . . . .
H74 H 0.8533 0.7107 0.6988 0.053 Uiso 1 1 calc R U . . .
C75 C 0.8354(6) 0.5701(4) 0.6825(2) 0.0470(15) Uani 1 1 d . . . . .
H75 H 0.9348 0.5638 0.6796 0.056 Uiso 1 1 calc R U . . .
C76 C 0.7396(5) 0.4929(4) 0.6753(2) 0.0366(13) Uani 1 1 d . . . . .
H76 H 0.7735 0.4336 0.6670 0.044 Uiso 1 1 calc R U . . .
C77 C 0.3096(5) 0.4016(3) 0.69111(16) 0.0229(10) Uani 1 1 d . . . . .
C78 C 0.1871(5) 0.3520(4) 0.66826(17) 0.0279(11) Uani 1 1 d . . . . .
H78 H 0.1924 0.3205 0.6387 0.033 Uiso 1 1 calc R U . . .
C79 C 0.0587(6) 0.3488(4) 0.6887(2) 0.0415(14) Uani 1 1 d . . . . .
H79 H -0.0238 0.3148 0.6732 0.050 Uiso 1 1 calc R U . . .
C80 C 0.0497(5) 0.3945(5) 0.7314(2) 0.0435(15) Uani 1 1 d . . . . .
H80 H -0.0388 0.3925 0.7453 0.052 Uiso 1 1 calc R U . . .
C81 C 0.1717(6) 0.4439(4) 0.75413(18) 0.0351(12) Uani 1 1 d . . . . .
H81 H 0.1656 0.4754 0.7837 0.042 Uiso 1 1 calc R U . . .
C82 C 0.3007(5) 0.4475(3) 0.73428(16) 0.0263(10) Uani 1 1 d . . . . .
H82 H 0.3830 0.4813 0.7501 0.032 Uiso 1 1 calc R U . . .
C83 C -0.4012(6) -0.3387(4) 0.82832(19) 0.0350(12) Uani 1 1 d . . . . .
C84 C 0.9084(8) -0.1644(6) 0.5910(2) 0.065(2) Uani 1 1 d . . . . .
C85 C 0.7787(8) 0.2095(5) 0.2811(2) 0.0619(19) Uani 1 1 d . . . . .
H85A H 0.8723 0.1833 0.2859 0.074 Uiso 1 1 calc R U . . .
H85B H 0.7337 0.1791 0.2516 0.074 Uiso 1 1 calc R U . . .
C86 C 0.5729(8) 0.3670(5) 0.0218(2) 0.0547(17) Uani 1 1 d . . . . .
H86A H 0.5225 0.4012 0.0460 0.066 Uiso 1 1 calc R U . . .
H86B H 0.5011 0.3463 -0.0038 0.066 Uiso 1 1 calc R U . . .
N1 N 0.0526(4) 0.1890(3) 0.96726(12) 0.0217(8) Uani 1 1 d . . . . .
N2 N 0.4557(5) 0.3473(4) 0.51726(14) 0.0442(13) Uani 1 1 d . . . . .
O1 O -0.4323(4) -0.5160(3) 0.81780(13) 0.0413(10) Uani 1 1 d . . . . .
O2 O -0.5994(4) -0.4314(3) 0.86243(15) 0.0477(11) Uani 1 1 d . . . . .
O3 O -0.3528(4) -0.4368(3) 0.89182(12) 0.0417(10) Uani 1 1 d . . . . .
O4 O 0.9409(5) -0.1328(3) 0.67693(15) 0.0576(12) Uani 1 1 d . . . . .
O5 O 0.7011(5) -0.1408(4) 0.64176(16) 0.0649(14) Uani 1 1 d . . . . .
O6 O 0.8712(7) -0.0087(3) 0.6374(2) 0.0903(19) Uani 1 1 d . . . . .
F1 F -0.4940(4) -0.3257(2) 0.79450(11) 0.0477(8) Uani 1 1 d . . . . .
F2 F -0.2715(4) -0.3419(3) 0.81229(14) 0.0619(11) Uani 1 1 d . . . . .
F3 F -0.3955(4) -0.2621(2) 0.85840(14) 0.0596(10) Uani 1 1 d . . . . .
F4 F 1.0427(6) -0.1379(5) 0.58512(19) 0.123(2) Uani 1 1 d . . . . .
F5 F 0.8278(7) -0.1502(6) 0.55525(16) 0.131(3) Uani 1 1 d . . . . .
F6 F 0.9026(5) -0.2556(4) 0.59204(18) 0.0986(18) Uani 1 1 d . . . . .
P1 P 0.16887(11) 0.21540(7) 0.86703(4) 0.0156(2) Uani 1 1 d . . . . .
P2 P -0.00887(11) 0.02825(7) 0.83437(4) 0.0146(2) Uani 1 1 d . . . . .
P3 P 0.58805(14) 0.23614(9) 0.60038(4) 0.0287(3) Uani 1 1 d . . . . .
P4 P 0.47554(12) 0.39513(8) 0.66305(4) 0.0189(2) Uani 1 1 d . . . . .
S1 S -0.45276(13) -0.44281(8) 0.85307(4) 0.0250(2) Uani 1 1 d . . . . .
S2 S 0.84726(18) -0.10380(10) 0.64228(5) 0.0443(4) Uani 1 1 d . . . . .
Cl1 Cl 0.6685(2) 0.18275(15) 0.32394(7) 0.0717(5) Uani 1 1 d . . . . .
Cl2 Cl 0.80871(17) 0.32748(12) 0.27865(6) 0.0534(4) Uani 1 1 d . . . . .
Cl3 Cl 0.6325(4) 0.2722(2) 0.04102(9) 0.1164(10) Uani 1 1 d . . . . .
Cl4 Cl 0.7004(4) 0.4431(3) 0.00412(11) 0.1588(16) Uani 1 1 d . . . . .
Pt1 Pt 0.02301(2) 0.11679(2) 0.90185(2) 0.01452(5) Uani 1 1 d . . . . .
Pt2 Pt 0.46025(2) 0.36109(2) 0.58789(2) 0.02600(6) Uani 1 1 d . . . . .

loop_
_atom_site_aniso_label
_atom_site_aniso_U_11
_atom_site_aniso_U_22
_atom_site_aniso_U_33
_atom_site_aniso_U_23
_atom_site_aniso_U_13
_atom_site_aniso_U_12
C1 0.012(2) 0.018(2) 0.018(2) 0.0043(17) 0.0025(16) 0.0053(16)
C2 0.026(2) 0.022(2) 0.023(2) 0.0062(19) 0.0050(19) 0.0020(19)
C3 0.024(2) 0.025(2) 0.028(3) 0.005(2) 0.000(2) -0.0029(19)
C4 0.024(2) 0.034(3) 0.031(3) 0.013(2) 0.007(2) -0.001(2)
C5 0.022(2) 0.034(3) 0.021(2) 0.007(2) 0.0051(19) 0.006(2)
C6 0.016(2) 0.024(2) 0.019(2) 0.0068(18) 0.0000(17) 0.0067(18)
C7 0.017(2) 0.022(2) 0.017(2) 0.0023(18) 0.0009(17) 0.0065(18)
C8 0.027(3) 0.038(3) 0.021(2) 0.004(2) 0.003(2) 0.005(2)
C9 0.038(3) 0.037(3) 0.021(2) -0.004(2) 0.003(2) 0.001(2)
C10 0.032(3) 0.030(3) 0.028(3) -0.005(2) -0.002(2) -0.004(2)
C11 0.030(3) 0.027(3) 0.024(2) -0.002(2) 0.004(2) -0.003(2)
C12 0.018(2) 0.018(2) 0.024(2) 0.0056(18) 0.0063(18) 0.0038(17)
C13 0.021(2) 0.021(2) 0.029(3) 0.003(2) 0.0018(19) 0.0033(19)
C14 0.018(2) 0.031(3) 0.039(3) 0.010(2) 0.004(2) 0.010(2)
C15 0.028(3) 0.023(3) 0.057(4) 0.007(2) 0.010(2) 0.011(2)
C16 0.035(3) 0.018(3) 0.065(4) -0.008(3) -0.004(3) 0.002(2)
C17 0.024(3) 0.022(3) 0.046(3) -0.002(2) -0.005(2) 0.005(2)
C18 0.014(2) 0.018(2) 0.019(2) -0.0010(18) 0.0009(17) 0.0034(17)
C19 0.023(2) 0.021(2) 0.017(2) 0.0002(18) 0.0018(18) 0.0039(18)
C20 0.025(2) 0.029(3) 0.023(2) 0.004(2) -0.0022(19) 0.009(2)
C21 0.013(2) 0.036(3) 0.028(3) -0.002(2) -0.0021(18) 0.006(2)
C22 0.021(2) 0.026(3) 0.034(3) 0.002(2) 0.003(2) -0.003(2)
C23 0.023(2) 0.024(2) 0.026(2) 0.004(2) -0.0013(19) 0.0000(19)
C24 0.014(2) 0.015(2) 0.019(2) 0.0039(17) 0.0011(16) 0.0050(16)
C25 0.025(2) 0.020(2) 0.025(2) 0.0083(19) 0.0019(19) -0.0028(19)
C26 0.026(2) 0.034(3) 0.025(3) 0.013(2) 0.005(2) 0.001(2)
C27 0.031(3) 0.032(3) 0.020(2) 0.004(2) 0.005(2) 0.000(2)
C28 0.029(3) 0.023(2) 0.022(2) 0.0011(19) 0.0038(19) -0.002(2)
C29 0.014(2) 0.019(2) 0.019(2) 0.0032(18) -0.0001(17) 0.0031(17)
C30 0.020(2) 0.017(2) 0.020(2) 0.0039(18) 0.0052(18) 0.0055(17)
C31 0.022(2) 0.020(2) 0.031(3) 0.005(2) 0.0053(19) 0.0030(19)
C32 0.034(3) 0.020(2) 0.037(3) 0.006(2) 0.009(2) 0.003(2)
C33 0.039(3) 0.030(3) 0.040(3) 0.011(2) 0.008(2) 0.020(2)
C34 0.026(3) 0.042(3) 0.045(3) 0.004(3) -0.001(2) 0.015(2)
C35 0.022(2) 0.026(3) 0.035(3) 0.005(2) -0.001(2) 0.006(2)
C36 0.016(2) 0.016(2) 0.019(2) 0.0041(17) 0.0021(17) 0.0003(17)
C37 0.021(2) 0.018(2) 0.025(2) 0.0002(19) 0.0039(19) 0.0033(18)
C38 0.016(2) 0.034(3) 0.032(3) 0.006(2) 0.0050(19) 0.008(2)
C39 0.016(2) 0.042(3) 0.035(3) 0.006(2) -0.004(2) 0.000(2)
C40 0.023(2) 0.030(3) 0.030(3) -0.003(2) -0.006(2) 0.000(2)
C41 0.021(2) 0.021(2) 0.025(2) 0.0004(19) 0.0018(19) 0.0024(18)
C42 0.020(2) 0.041(3) 0.025(3) 0.018(2) -0.0077(19) -0.016(2)
C43 0.031(3) 0.043(3) 0.030(3) 0.017(2) -0.005(2) 0.000(2)
C44 0.046(3) 0.039(3) 0.053(4) 0.021(3) -0.012(3) 0.002(3)
C45 0.073(5) 0.038(4) 0.058(4) 0.018(3) -0.033(4) -0.003(3)
C46 0.074(5) 0.053(4) 0.037(3) 0.027(3) -0.031(3) -0.013(4)
C47 0.049(3) 0.045(3) 0.025(3) 0.017(3) -0.013(2) -0.023(3)
C48 0.045(3) 0.055(4) 0.025(3) 0.017(3) -0.011(2) -0.035(3)
C49 0.088(5) 0.065(4) 0.020(3) 0.011(3) -0.008(3) -0.040(4)
C50 0.071(5) 0.106(7) 0.024(3) 0.005(4) -0.006(3) -0.048(5)
C51 0.048(4) 0.137(8) 0.029(4) -0.019(4) 0.013(3) -0.020(5)
C52 0.033(3) 0.140(8) 0.024(3) -0.012(4) 0.001(3) 0.007(4)
C53 0.027(3) 0.032(3) 0.024(2) -0.003(2) 0.006(2) 0.000(2)
C54 0.031(3) 0.033(3) 0.026(3) 0.007(2) 0.001(2) 0.002(2)
C55 0.029(3) 0.051(3) 0.028(3) 0.014(3) -0.001(2) -0.005(2)
C56 0.027(3) 0.066(4) 0.043(3) 0.004(3) 0.008(2) 0.006(3)
C57 0.058(4) 0.047(4) 0.077(5) -0.005(4) 0.023(4) 0.018(3)
C58 0.053(4) 0.035(3) 0.053(4) -0.007(3) 0.019(3) 0.000(3)
C59 0.025(4) 0.026(3) 0.037(3) -0.010(3) 0.007(3) -0.004(3)
C60 0.036(5) 0.038(5) 0.078(7) -0.019(5) -0.014(5) 0.009(4)
C61 0.041(6) 0.057(6) 0.087(8) -0.023(6) -0.016(6) 0.007(5)
C62 0.040(5) 0.044(6) 0.091(7) -0.024(5) 0.001(5) -0.013(5)
C63 0.072(8) 0.040(6) 0.077(8) -0.009(6) 0.013(7) -0.019(6)
C64 0.060(7) 0.047(6) 0.047(6) -0.011(5) -0.001(5) -0.024(5)
C159 0.061(9) 0.052(8) 0.035(7) 0.005(6) 0.008(7) -0.014(7)
C160 0.025(4) 0.026(3) 0.037(3) -0.010(3) 0.007(3) -0.004(3)
C164 0.073(9) 0.052(8) 0.047(8) -0.008(7) 0.015(7) -0.021(7)
C161 0.084(10) 0.068(9) 0.061(9) 0.005(7) 0.017(8) -0.031(8)
C162 0.035(7) 0.044(8) 0.033(7) 0.013(6) 0.002(6) -0.002(6)
C163 0.050(8) 0.048(8) 0.021(6) -0.004(6) 0.001(6) -0.015(6)
C65 0.028(2) 0.019(2) 0.027(2) 0.0013(19) 0.006(2) -0.0016(19)
C66 0.059(4) 0.023(3) 0.045(3) 0.007(2) 0.020(3) 0.017(3)
C67 0.049(4) 0.031(3) 0.049(4) 0.019(3) 0.009(3) 0.018(3)
C68 0.030(3) 0.028(3) 0.025(2) 0.008(2) -0.002(2) 0.000(2)
C69 0.023(2) 0.022(2) 0.021(2) 0.0015(19) -0.0016(18) 0.0004(19)
C70 0.017(2) 0.017(2) 0.023(2) 0.0014(18) 0.0004(18) -0.0035(17)
C71 0.017(2) 0.027(2) 0.021(2) 0.0060(19) -0.0020(18) -0.0015(18)
C72 0.031(3) 0.027(3) 0.034(3) 0.010(2) 0.002(2) 0.004(2)
C73 0.058(4) 0.019(3) 0.046(3) 0.007(2) -0.001(3) 0.004(2)
C74 0.042(3) 0.034(3) 0.057(4) 0.014(3) -0.001(3) -0.012(3)
C75 0.027(3) 0.042(3) 0.072(4) 0.010(3) 0.005(3) -0.005(3)
C76 0.024(3) 0.029(3) 0.055(4) 0.003(3) 0.002(2) 0.000(2)
C77 0.020(2) 0.025(2) 0.026(2) 0.012(2) 0.0005(19) 0.0034(19)
C78 0.020(2) 0.039(3) 0.025(2) 0.011(2) -0.0025(19) -0.001(2)
C79 0.021(3) 0.059(4) 0.047(4) 0.025(3) -0.001(2) -0.004(3)
C80 0.016(2) 0.075(4) 0.048(4) 0.031(3) 0.016(2) 0.013(3)
C81 0.035(3) 0.046(3) 0.030(3) 0.015(2) 0.012(2) 0.014(2)
C82 0.027(3) 0.031(3) 0.022(2) 0.010(2) 0.0010(19) 0.006(2)
C83 0.029(3) 0.035(3) 0.040(3) 0.005(2) 0.000(2) 0.000(2)
C84 0.047(4) 0.096(6) 0.048(4) -0.008(4) 0.021(3) -0.004(4)
C85 0.070(5) 0.055(4) 0.059(4) -0.004(4) 0.011(4) 0.007(4)
C86 0.065(4) 0.057(4) 0.041(4) 0.004(3) 0.005(3) 0.000(3)
N1 0.024(2) 0.022(2) 0.0184(19) 0.0017(16) -0.0019(15) 0.0017(16)
N2 0.026(2) 0.083(4) 0.018(2) -0.001(2) 0.0011(18) -0.016(2)
O1 0.052(2) 0.030(2) 0.039(2) -0.0081(17) -0.0108(18) 0.0129(18)
O2 0.027(2) 0.053(3) 0.070(3) 0.022(2) 0.017(2) 0.0100(18)
O3 0.046(2) 0.050(2) 0.028(2) -0.0013(18) -0.0074(17) 0.0144(19)
O4 0.076(3) 0.043(3) 0.050(3) -0.004(2) -0.003(2) -0.001(2)
O5 0.050(3) 0.088(4) 0.053(3) -0.009(3) 0.017(2) -0.001(3)
O6 0.117(5) 0.039(3) 0.116(5) 0.017(3) 0.000(4) 0.008(3)
F1 0.048(2) 0.054(2) 0.045(2) 0.0205(17) -0.0004(16) 0.0115(17)
F2 0.0331(19) 0.075(3) 0.083(3) 0.026(2) 0.0208(19) 0.0000(18)
F3 0.076(3) 0.0245(17) 0.073(3) -0.0073(17) -0.010(2) -0.0002(17)
F4 0.076(4) 0.186(6) 0.101(4) -0.008(4) 0.055(3) -0.029(4)
F5 0.124(5) 0.238(8) 0.035(3) 0.015(4) 0.009(3) 0.032(5)
F6 0.083(3) 0.083(4) 0.112(4) -0.060(3) 0.017(3) 0.003(3)
P1 0.0142(5) 0.0140(5) 0.0185(5) 0.0021(4) -0.0002(4) 0.0014(4)
P2 0.0132(5) 0.0133(5) 0.0175(5) 0.0022(4) 0.0018(4) 0.0011(4)
P3 0.0274(7) 0.0326(7) 0.0219(6) -0.0080(5) 0.0057(5) -0.0087(5)
P4 0.0161(5) 0.0239(6) 0.0166(5) 0.0039(5) -0.0008(4) 0.0004(5)
S1 0.0229(6) 0.0241(6) 0.0274(6) -0.0006(5) 0.0002(5) 0.0054(5)
S2 0.0553(9) 0.0332(8) 0.0422(8) -0.0046(6) 0.0083(7) 0.0019(7)
Cl1 0.0605(11) 0.0871(14) 0.0626(11) 0.0074(10) -0.0049(9) -0.0157(10)
Cl2 0.0425(8) 0.0525(9) 0.0619(10) -0.0048(8) 0.0016(7) 0.0045(7)
Cl3 0.185(3) 0.0967(19) 0.0700(15) 0.0094(14) -0.0084(17) 0.048(2)
Cl4 0.176(3) 0.184(4) 0.091(2) -0.027(2) -0.002(2) -0.072(3)
Pt1 0.01375(8) 0.01456(8) 0.01507(8) 0.00131(6) 0.00131(6) 0.00080(6)
Pt2 0.01802(9) 0.04453(12) 0.01378(9) 0.00271(8) -0.00111(7) -0.00515(8)

loop_
_atom_type_symbol
_atom_type_description
_atom_type_scat_dispersion_real
_atom_type_scat_dispersion_imag
_atom_type_scat_source
C C 0.0033 0.0016 'International Tables Vol C Tables 4.2.6.8 and 6.1.1.4'
H H 0.0000 0.0000 'International Tables Vol C Tables 4.2.6.8 and 6.1.1.4'
N N 0.0061 0.0033 'International Tables Vol C Tables 4.2.6.8 and 6.1.1.4'
O O 0.0106 0.0060 'International Tables Vol C Tables 4.2.6.8 and 6.1.1.4'
F F 0.0171 0.0103 'International Tables Vol C Tables 4.2.6.8 and 6.1.1.4'
P P 0.1023 0.0942 'International Tables Vol C Tables 4.2.6.8 and 6.1.1.4'
S S 0.1246 0.1234 'International Tables Vol C Tables 4.2.6.8 and 6.1.1.4'
Cl Cl 0.1484 0.1585 'International Tables Vol C Tables 4.2.6.8 and 6.1.1.4'
Pt Pt -1.7033 8.3905 'International Tables Vol C Tables 4.2.6.8 and 6.1.1.4'

loop_
_geom_angle_atom_site_label_1
_geom_angle_atom_site_label_2
_geom_angle_atom_site_label_3
_geom_angle
C2 C1 C6 117.4(4)
C2 C1 Pt1 128.9(3)
C6 C1 Pt1 113.5(3)
C3 C2 C1 122.0(4)
C3 C2 H2 119.0
C1 C2 H2 119.0
C4 C3 C2 120.1(5)
C4 C3 H3 119.9
C2 C3 H3 119.9
C3 C4 C5 119.4(4)
C3 C4 H4 120.3
C5 C4 H4 120.3
C4 C5 C6 120.5(4)
C4 C5 H5 119.7
C6 C5 H5 119.7
C1 C6 C5 120.6(4)
C1 C6 C7 116.4(4)
C5 C6 C7 123.0(4)
N1 C7 C8 120.1(4)
N1 C7 C6 115.5(4)
C8 C7 C6 124.4(4)
C9 C8 C7 119.9(5)
C9 C8 H8 120.1
C7 C8 H8 120.1
C8 C9 C10 119.9(5)
C8 C9 H9 120.0
C10 C9 H9 120.0
C9 C10 C11 118.3(5)
C9 C10 H10 120.9
C11 C10 H10 120.9
N1 C11 C10 123.0(5)
N1 C11 H11 118.5
C10 C11 H11 118.5
C17 C12 C13 118.6(4)
C17 C12 P1 124.7(4)
C13 C12 P1 116.5(3)
C14 C13 C12 121.0(4)
C14 C13 H13 119.5
C12 C13 H13 119.5
C15 C14 C13 119.6(5)
C15 C14 H14 120.2
C13 C14 H14 120.2
C14 C15 C16 120.4(5)
C14 C15 H15 119.8
C16 C15 H15 119.8
C15 C16 C17 120.1(5)
C15 C16 H16 119.9
C17 C16 H16 119.9
C16 C17 C12 120.2(5)
C16 C17 H17 119.9
C12 C17 H17 119.9
C23 C18 C19 119.6(4)
C23 C18 P1 123.2(3)
C19 C18 P1 117.0(3)
C20 C19 C18 120.0(4)
C20 C19 H19 120.0
C18 C19 H19 120.0
C21 C20 C19 120.3(4)
C21 C20 H20 119.8
C19 C20 H20 119.8
C20 C21 C22 120.2(4)
C20 C21 H21 119.9
C22 C21 H21 119.9
C21 C22 C23 120.0(4)
C21 C22 H22 120.0
C23 C22 H22 120.0
C18 C23 C22 119.9(4)
C18 C23 H23 120.1
C22 C23 H23 120.1
C29 C24 C25 119.9(4)
C29 C24 P1 117.7(3)
C25 C24 P1 122.3(3)
C26 C25 C24 119.6(4)
C26 C25 H25 120.2
C24 C25 H25 120.2
C25 C26 C27 120.8(4)
C25 C26 H26 119.6
C27 C26 H26 119.6
C28 C27 C26 120.0(4)
C28 C27 H27 120.0
C26 C27 H27 120.0
C27 C28 C29 120.0(4)
C27 C28 H28 120.0
C29 C28 H28 120.0
C24 C29 C28 119.8(4)
C24 C29 P2 118.3(3)
C28 C29 P2 121.9(3)
C31 C30 C35 118.9(4)
C31 C30 P2 125.0(3)
C35 C30 P2 116.1(3)
C30 C31 C32 120.2(4)
C30 C31 H31 119.9
C32 C31 H31 119.9
C33 C32 C31 120.5(5)
C33 C32 H32 119.7
C31 C32 H32 119.7
C34 C33 C32 119.6(5)
C34 C33 H33 120.2
C32 C33 H33 120.2
C33 C34 C35 120.5(5)
C33 C34 H34 119.8
C35 C34 H34 119.8
C34 C35 C30 120.3(5)
C34 C35 H35 119.8
C30 C35 H35 119.8
C41 C36 C37 118.5(4)
C41 C36 P2 123.8(3)
C37 C36 P2 117.5(3)
C38 C37 C36 120.6(4)
C38 C37 H37 119.7
C36 C37 H37 119.7
C39 C38 C37 120.2(4)
C39 C38 H38 119.9
C37 C38 H38 119.9
C38 C39 C40 120.2(4)
C38 C39 H39 119.9
C40 C39 H39 119.9
C39 C40 C41 120.2(5)
C39 C40 H40 119.9
C41 C40 H40 119.9
C40 C41 C36 120.3(4)
C40 C41 H41 119.9
C36 C41 H41 119.9
C43 C42 C47 117.7(5)
C43 C42 Pt2 129.2(4)
C47 C42 Pt2 113.0(4)
C42 C43 C44 122.3(5)
C42 C43 H43 118.8
C44 C43 H43 118.8
C45 C44 C43 120.1(6)
C45 C44 H44 120.0
C43 C44 H44 120.0
C46 C45 C44 118.7(6)
C46 C45 H45 120.7
C44 C45 H45 120.7
C45 C46 C47 121.6(6)
C45 C46 H46 119.2
C47 C46 H46 119.2
C42 C47 C46 119.5(6)
C42 C47 C48 116.9(5)
C46 C47 C48 123.5(5)
N2 C48 C49 120.2(7)
N2 C48 C47 115.6(5)
C49 C48 C47 124.2(6)
C50 C49 C48 120.2(8)
C50 C49 H49 119.9
C48 C49 H49 119.9
C49 C50 C51 120.1(6)
C49 C50 H50 119.9
C51 C50 H50 119.9
C50 C51 C52 118.6(7)
C50 C51 H51 120.7
C52 C51 H51 120.7
N2 C52 C51 121.9(8)
N2 C52 H52 119.1
C51 C52 H52 119.1
C58 C53 C54 119.2(5)
C58 C53 P3 123.7(4)
C54 C53 P3 116.9(4)
C55 C54 C53 120.8(5)
C55 C54 H54 119.6
C53 C54 H54 119.6
C56 C55 C54 119.3(5)
C56 C55 H55 120.4
C54 C55 H55 120.4
C57 C56 C55 120.4(5)
C57 C56 H56 119.8
C55 C56 H56 119.8
C56 C57 C58 120.6(6)
C56 C57 H57 119.7
C58 C57 H57 119.7
C53 C58 C57 119.7(6)
C53 C58 H58 120.2
C57 C58 H58 120.2
C60 C59 C64 120.0
C60 C59 P3 115.1(4)
C64 C59 P3 124.9(4)
C59 C60 C61 120.0
C59 C60 H60 120.0
C61 C60 H60 120.0
C62 C61 C60 120.0
C62 C61 H61 120.0
C60 C61 H61 120.0
C63 C62 C61 120.0
C63 C62 H62 120.0
C61 C62 H62 120.0
C62 C63 C64 120.0
C62 C63 H63 120.0
C64 C63 H63 120.0
C63 C64 C59 120.0
C63 C64 H64 120.0
C59 C64 H64 120.0
C160 C159 C163 120.0
C160 C159 H159 120.0
C163 C159 H159 120.0
C159 C160 C164 120.0
C159 C160 P3 120.8(6)
C164 C160 P3 119.2(6)
C161 C164 C160 120.0
C161 C164 H164 120.0
C160 C164 H164 120.0
C164 C161 C162 120.0
C164 C161 H161 120.0
C162 C161 H161 120.0
C163 C162 C161 120.0
C163 C162 H162 120.0
C161 C162 H162 120.0
C162 C163 C159 120.0
C162 C163 H163 120.0
C159 C163 H163 120.0
C70 C65 C66 119.3(5)
C70 C65 P3 116.7(4)
C66 C65 P3 124.0(4)
C67 C66 C65 120.1(5)
C67 C66 H66 120.0
C65 C66 H66 120.0
C68 C67 C66 120.2(5)
C68 C67 H67 119.9
C66 C67 H67 119.9
C67 C68 C69 120.7(5)
C67 C68 H68 119.6
C69 C68 H68 119.6
C68 C69 C70 119.7(4)
C68 C69 H69 120.2
C70 C69 H69 120.2
C65 C70 C69 119.9(4)
C65 C70 P4 118.2(3)
C69 C70 P4 121.8(3)
C72 C71 C76 118.6(5)
C72 C71 P4 124.4(4)
C76 C71 P4 116.7(4)
C71 C72 C73 119.7(5)
C71 C72 H72 120.2
C73 C72 H72 120.2
C74 C73 C72 121.4(5)
C74 C73 H73 119.3
C72 C73 H73 119.3
C73 C74 C75 119.0(5)
C73 C74 H74 120.5
C75 C74 H74 120.5
C76 C75 C74 120.2(5)
C76 C75 H75 119.9
C74 C75 H75 119.9
C75 C76 C71 121.0(5)
C75 C76 H76 119.5
C71 C76 H76 119.5
C82 C77 C78 119.5(4)
C82 C77 P4 123.6(4)
C78 C77 P4 116.8(4)
C79 C78 C77 120.1(5)
C79 C78 H78 120.0
C77 C78 H78 120.0
C80 C79 C78 120.4(5)
C80 C79 H79 119.8
C78 C79 H79 119.8
C79 C80 C81 119.5(5)
C79 C80 H80 120.2
C81 C80 H80 120.2
C82 C81 C80 120.8(5)
C82 C81 H81 119.6
C80 C81 H81 119.6
C81 C82 C77 119.7(5)
C81 C82 H82 120.2
C77 C82 H82 120.2
F1 C83 F2 107.7(5)
F1 C83 F3 106.5(4)
F2 C83 F3 106.5(5)
F1 C83 S1 112.0(4)
F2 C83 S1 111.7(4)
F3 C83 S1 112.1(4)
F4 C84 F5 108.5(7)
F4 C84 F6 106.6(7)
F5 C84 F6 107.3(7)
F4 C84 S2 111.8(6)
F5 C84 S2 111.0(6)
F6 C84 S2 111.5(5)
Cl2 C85 Cl1 113.7(4)
Cl2 C85 H85A 108.8
Cl1 C85 H85A 108.8
Cl2 C85 H85B 108.8
Cl1 C85 H85B 108.8
H85A C85 H85B 107.7
Cl3 C86 Cl4 116.5(5)
Cl3 C86 H86A 108.2
Cl4 C86 H86A 108.2
Cl3 C86 H86B 108.2
Cl4 C86 H86B 108.2
H86A C86 H86B 107.3
C11 N1 C7 118.9(4)
C11 N1 Pt1 126.6(3)
C7 N1 Pt1 114.5(3)
C52 N2 C48 118.8(5)
C52 N2 Pt2 126.4(5)
C48 N2 Pt2 114.6(4)
C12 P1 C24 104.7(2)
C12 P1 C18 108.7(2)
C24 P1 C18 104.09(19)
C12 P1 Pt1 112.69(14)
C24 P1 Pt1 108.30(14)
C18 P1 Pt1 117.34(15)
C36 P2 C29 104.69(19)
C36 P2 C30 109.3(2)
C29 P2 C30 103.6(2)
C36 P2 Pt1 116.96(14)
C29 P2 Pt1 109.50(14)
C30 P2 Pt1 111.81(15)
C53 P3 C160 112.5(4)
C53 P3 C65 102.9(2)
C160 P3 C65 110.3(4)
C53 P3 C59 105.3(3)
C65 P3 C59 102.7(3)
C53 P3 Pt2 117.76(18)
C160 P3 Pt2 104.2(5)
C65 P3 Pt2 109.11(16)
C59 P3 Pt2 117.1(2)
C77 P4 C71 110.6(2)
C77 P4 C70 104.9(2)
C71 P4 C70 102.3(2)
C77 P4 Pt2 117.83(16)
C71 P4 Pt2 109.65(15)
C70 P4 Pt2 110.39(15)
O2 S1 O1 115.1(3)
O2 S1 O3 115.8(3)
O1 S1 O3 114.5(2)
O2 S1 C83 102.9(2)
O1 S1 C83 103.0(3)
O3 S1 C83 102.9(3)
O6 S2 O5 117.2(4)
O6 S2 O4 113.6(3)
O5 S2 O4 114.0(3)
O6 S2 C84 104.3(4)
O5 S2 C84 102.9(3)
O4 S2 C84 102.5(3)
C1 Pt1 N1 80.02(16)
C1 Pt1 P2 96.40(12)
N1 Pt1 P2 175.18(11)
C1 Pt1 P1 174.90(12)
N1 Pt1 P1 97.65(11)
P2 Pt1 P1 86.17(4)
C42 Pt2 N2 79.6(2)
C42 Pt2 P4 96.27(14)
N2 Pt2 P4 172.52(15)
C42 Pt2 P3 173.79(13)
N2 Pt2 P3 99.36(16)
P4 Pt2 P3 85.40(4)

loop_
_geom_bond_atom_site_label_1
_geom_bond_atom_site_label_2
_geom_bond_distance
C1 C2 1.394(6)
C1 C6 1.398(6)
C1 Pt1 2.071(4)
C2 C3 1.383(6)
C2 H2 0.9500
C3 C4 1.380(7)
C3 H3 0.9500
C4 C5 1.383(7)
C4 H4 0.9500
C5 C6 1.399(6)
C5 H5 0.9500
C6 C7 1.469(6)
C7 N1 1.366(6)
C7 C8 1.401(6)
C8 C9 1.378(7)
C8 H8 0.9500
C9 C10 1.381(7)
C9 H9 0.9500
C10 C11 1.381(7)
C10 H10 0.9500
C11 N1 1.353(6)
C11 H11 0.9500
C12 C17 1.395(7)
C12 C13 1.400(6)
C12 P1 1.815(4)
C13 C14 1.383(6)
C13 H13 0.9500
C14 C15 1.379(7)
C14 H14 0.9500
C15 C16 1.384(8)
C15 H15 0.9500
C16 C17 1.389(7)
C16 H16 0.9500
C17 H17 0.9500
C18 C23 1.395(6)
C18 C19 1.396(6)
C18 P1 1.826(4)
C19 C20 1.388(6)
C19 H19 0.9500
C20 C21 1.381(7)
C20 H20 0.9500
C21 C22 1.388(7)
C21 H21 0.9500
C22 C23 1.395(6)
C22 H22 0.9500
C23 H23 0.9500
C24 C29 1.392(6)
C24 C25 1.398(6)
C24 P1 1.825(4)
C25 C26 1.378(7)
C25 H25 0.9500
C26 C27 1.391(7)
C26 H26 0.9500
C27 C28 1.378(7)
C27 H27 0.9500
C28 C29 1.401(6)
C28 H28 0.9500
C29 P2 1.823(4)
C30 C31 1.390(6)
C30 C35 1.401(6)
C30 P2 1.824(4)
C31 C32 1.390(7)
C31 H31 0.9500
C32 C33 1.383(7)
C32 H32 0.9500
C33 C34 1.381(8)
C33 H33 0.9500
C34 C35 1.384(7)
C34 H34 0.9500
C35 H35 0.9500
C36 C41 1.400(6)
C36 C37 1.402(6)
C36 P2 1.816(4)
C37 C38 1.386(6)
C37 H37 0.9500
C38 C39 1.378(7)
C38 H38 0.9500
C39 C40 1.383(7)
C39 H39 0.9500
C40 C41 1.389(6)
C40 H40 0.9500
C41 H41 0.9500
C42 C43 1.371(8)
C42 C47 1.397(7)
C42 Pt2 2.091(5)
C43 C44 1.393(7)
C43 H43 0.9500
C44 C45 1.373(9)
C44 H44 0.9500
C45 C46 1.369(10)
C45 H45 0.9500
C46 C47 1.407(9)
C46 H46 0.9500
C47 C48 1.455(9)
C48 N2 1.370(8)
C48 C49 1.388(8)
C49 C50 1.352(11)
C49 H49 0.9500
C50 C51 1.368(12)
C50 H50 0.9500
C51 C52 1.395(9)
C51 H51 0.9500
C52 N2 1.340(8)
C52 H52 0.9500
C53 C58 1.383(8)
C53 C54 1.392(7)
C53 P3 1.815(5)
C54 C55 1.389(7)
C54 H54 0.9500
C55 C56 1.375(8)
C55 H55 0.9500
C56 C57 1.374(9)
C56 H56 0.9500
C57 C58 1.388(9)
C57 H57 0.9500
C58 H58 0.9500
C59 C60 1.3900
C59 C64 1.3900
C59 P3 1.849(5)
C60 C61 1.3900
C60 H60 0.9500
C61 C62 1.3900
C61 H61 0.9500
C62 C63 1.3900
C62 H62 0.9500
C63 C64 1.3900
C63 H63 0.9500
C64 H64 0.9500
C159 C160 1.3900
C159 C163 1.3900
C159 H159 0.9500
C160 C164 1.3900
C160 P3 1.822(8)
C164 C161 1.3900
C164 H164 0.9500
C161 C162 1.3900
C161 H161 0.9500
C162 C163 1.3900
C162 H162 0.9500
C163 H163 0.9500
C65 C70 1.396(6)
C65 C66 1.402(7)
C65 P3 1.823(5)
C66 C67 1.379(8)
C66 H66 0.9500
C67 C68 1.379(7)
C67 H67 0.9500
C68 C69 1.380(7)
C68 H68 0.9500
C69 C70 1.397(6)
C69 H69 0.9500
C70 P4 1.822(5)
C71 C72 1.385(7)
C71 C76 1.394(7)
C71 P4 1.819(5)
C72 C73 1.387(7)
C72 H72 0.9500
C73 C74 1.371(8)
C73 H73 0.9500
C74 C75 1.383(8)
C74 H74 0.9500
C75 C76 1.374(8)
C75 H75 0.9500
C76 H76 0.9500
C77 C82 1.388(7)
C77 C78 1.404(7)
C77 P4 1.812(5)
C78 C79 1.381(7)
C78 H78 0.9500
C79 C80 1.373(9)
C79 H79 0.9500
C80 C81 1.397(8)
C80 H80 0.9500
C81 C82 1.378(7)
C81 H81 0.9500
C82 H82 0.9500
C83 F1 1.334(6)
C83 F2 1.334(6)
C83 F3 1.338(6)
C83 S1 1.818(6)
C84 F4 1.316(8)
C84 F5 1.318(9)
C84 F6 1.330(10)
C84 S2 1.817(7)
C85 Cl2 1.733(7)
C85 Cl1 1.758(7)
C85 H85A 0.9900
C85 H85B 0.9900
C86 Cl3 1.680(7)
C86 Cl4 1.723(7)
C86 H86A 0.9900
C86 H86B 0.9900
N1 Pt1 2.095(4)
N2 Pt2 2.096(4)
O1 S1 1.434(4)
O2 S1 1.434(4)
O3 S1 1.436(4)
O4 S2 1.441(5)
O5 S2 1.432(5)
O6 S2 1.414(5)
P1 Pt1 2.2982(11)
P2 Pt1 2.2468(11)
P3 Pt2 2.3051(15)
P4 Pt2 2.2354(12)
